data_7233625
loop_
_publ_author_name
'Szynkiewicz, Natalia'
'Ordyszewska, Anna'
'Chojnacki, Jaros\/law'
'Grubba, Rafa\/l'

_publ_section_title
;
 Diaminophosphinoboranes: effective reagents for phosphinoboration of CO2
;
_journal_issue 48
_journal_name_full 'RSC Advances'
_journal_page_first 27749
_journal_paper_doi 10.1039/C9RA06638A
_journal_volume 9
_journal_year 2019
_chemical_formula_moiety 'C24 H38 B N2 P'
_chemical_formula_sum 'C24 H38 B N2 P'
_chemical_formula_weight 396.34
_space_group_crystal_system triclinic
_space_group_IT_number 2
_space_group_name_Hall '-P 1'
_space_group_name_H-M_alt 'P -1'
_symmetry_space_group_name_Hall '-P 1'
_symmetry_space_group_name_H-M 'P -1'
_atom_sites_solution_hydrogens geom
_atom_sites_solution_primary 'intrinsic phasing'
_atom_sites_solution_secondary fmap
_audit_creation_date 2019-03-08
_audit_creation_method
;
Olex2 1.2
(compiled 2018.05.29 svn.r3508 for OlexSys, GUI svn.r5506)
;
_audit_update_record
;
2019-03-29 deposited with the CCDC.    2019-08-28 downloaded from the CCDC.
;
_cell_angle_alpha 103.370(9)
_cell_angle_beta 96.366(9)
_cell_angle_gamma 91.470(8)
_cell_formula_units_Z 2
_cell_length_a 10.2850(10)
_cell_length_b 10.3928(10)
_cell_length_c 11.6466(15)
_cell_measurement_reflns_used 22238
_cell_measurement_temperature 120(2)
_cell_measurement_theta_max 29.63
_cell_measurement_theta_min 2.53
_cell_volume 1202.0(2)
_computing_cell_refinement 'X-Area Recipe 1.33.0.0 (STOE, 2015)'
_computing_data_collection 'X-Area WinXpose 2.0.22.0 (STOE, 2016)'
_computing_data_reduction 'X-Area Integrate 1.72.0.0 (STOE, 2018) X-Area LANA 1.71.6.0 (STOE, 2017)'
_computing_molecular_graphics 'Olex2 (Dolomanov et al., 2009)'
_computing_publication_material 'Olex2 (Dolomanov et al., 2009)'
_computing_structure_refinement 'ShelXL (Sheldrick, 2015)'
_computing_structure_solution 'ShelXT (Sheldrick, 2015)'
_diffrn_ambient_temperature 120.0
_diffrn_detector_area_resol_mean 6.67
_diffrn_measured_fraction_theta_full 0.998
_diffrn_measured_fraction_theta_max 0.995
_diffrn_measurement_device_type 'STOE IPDS 2T'
_diffrn_measurement_method 'rotation method, \w scans'
_diffrn_radiation_type MoK\a
_diffrn_radiation_wavelength 0.71073
_diffrn_reflns_av_R_equivalents 0.0160
_diffrn_reflns_av_unetI/netI 0.0170
_diffrn_reflns_Laue_measured_fraction_full 0.998
_diffrn_reflns_Laue_measured_fraction_max 0.995
_diffrn_reflns_limit_h_max 14
_diffrn_reflns_limit_h_min -14
_diffrn_reflns_limit_k_max 14
_diffrn_reflns_limit_k_min -14
_diffrn_reflns_limit_l_max 15
_diffrn_reflns_limit_l_min -15
_diffrn_reflns_number 16084
_diffrn_reflns_point_group_measured_fraction_full 0.998
_diffrn_reflns_point_group_measured_fraction_max 0.995
_diffrn_reflns_theta_full 25.242
_diffrn_reflns_theta_max 29.177
_diffrn_reflns_theta_min 2.528
_diffrn_source 'GeniX Mo, 0.05 x 0.05 mm2 microfocus'
_exptl_absorpt_coefficient_mu 0.126
_exptl_absorpt_correction_T_max 0.9686
_exptl_absorpt_correction_T_min 0.5361
_exptl_absorpt_correction_type multi-scan
_exptl_absorpt_process_details
'STOE X-Red32, absorption correction by Gaussian integration, analogous to P. Coppens, "The Evaluation of Absorption and Extinction in Single-Crystal Structure Analysis", published in: F. R. Ahmed (Editor), "Crystallographic Computing", Munksgaard, Copenhagen (1970), 255 - 270. Afterwards scaling of reflection intensities was performed within STOE LANA. J. Koziskova, F. Hahn, J. Richter, J. Kozisek, "Comparison of different absorption corrections on the model structure of tetrakis(\m~2~-acetato)- diaqua-di-copper(II)", Acta Chimica Slovaca, vol. 9, no. 2, 2016, pp. 136 - 140. Finally a spherical absorption correction was done within STOE LANA.'
_exptl_crystal_colour colourless
_exptl_crystal_colour_primary colourless
_exptl_crystal_density_diffrn 1.095
_exptl_crystal_density_method 'not measured'
_exptl_crystal_description block
_exptl_crystal_F_000 432
_exptl_crystal_size_max 0.29
_exptl_crystal_size_mid 0.18
_exptl_crystal_size_min 0.11
_refine_diff_density_max 0.322
_refine_diff_density_min -0.206
_refine_diff_density_rms 0.040
_refine_ls_extinction_method none
_refine_ls_goodness_of_fit_ref 1.023
_refine_ls_hydrogen_treatment constr
_refine_ls_matrix_type full
_refine_ls_number_parameters 261
_refine_ls_number_reflns 6461
_refine_ls_number_restraints 0
_refine_ls_restrained_S_all 1.023
_refine_ls_R_factor_all 0.0412
_refine_ls_R_factor_gt 0.0342
_refine_ls_shift/su_max 0.000
_refine_ls_shift/su_mean 0.000
_refine_ls_structure_factor_coef Fsqd
_refine_ls_weighting_details 'w=1/[\s^2^(Fo^2^)+(0.0429P)^2^+0.3802P] where P=(Fo^2^+2Fc^2^)/3'
_refine_ls_weighting_scheme calc
_refine_ls_wR_factor_gt 0.0857
_refine_ls_wR_factor_ref 0.0898
_reflns_Friedel_coverage 0.000
_reflns_number_gt 5629
_reflns_number_total 6461
_reflns_threshold_expression 'I > 2\s(I)'
_cod_data_source_file c9ra06638a2.cif
_cod_data_source_block 3
_cod_database_code 7233625
_shelx_shelxl_version_number 2018/3
_shelx_space_group_comment
;
The symmetry employed for this shelxl refinement is uniquely defined
by the following loop, which should always be used as a source of
symmetry information in preference to the above space-group names.
They are only intended as comments.
;
_shelx_estimated_absorpt_t_max 0.986
_shelx_estimated_absorpt_t_min 0.964
_olex2_refinement_description
;
1. Fixed Uiso
 At 1.2 times of:
  All C(H) groups
 At 1.5 times of:
  All C(H,H,H) groups
2.a Ternary CH refined with riding coordinates:
 C1(H1), C4(H4), C7(H7), C10(H10)
2.b Aromatic/amide H refined with riding coordinates:
 C14(H14), C15(H15), C16(H16), C17(H17), C18(H18), C20(H20), C21(H21),
 C22(H22), C23(H23), C24(H24)
2.c Idealised Me refined as rotating group:
 C2(H2A,H2B,H2C), C3(H3A,H3B,H3C), C5(H5A,H5B,H5C), C6(H6A,H6B,H6C), C8(H8A,
 H8B,H8C), C9(H9A,H9B,H9C), C11(H11A,H11B,H11C), C12(H12A,H12B,H12C)
;
_olex2_submission_special_instructions 'No special instructions were received'

loop_
_space_group_symop_operation_xyz
'x, y, z'
'-x, -y, -z'

loop_
_atom_site_label
_atom_site_type_symbol
_atom_site_fract_x
_atom_site_fract_y
_atom_site_fract_z
_atom_site_U_iso_or_equiv
_atom_site_adp_type
_atom_site_occupancy
_atom_site_site_symmetry_order
_atom_site_calc_flag
_atom_site_refinement_flags_posn
P1 P 0.34884(2) 0.39595(2) 0.65638(2) 0.01818(7) Uani 1 1 d .
N1 N 0.15864(8) 0.25895(8) 0.77040(7) 0.01788(15) Uani 1 1 d .
N2 N 0.37877(7) 0.16178(8) 0.75342(7) 0.01819(16) Uani 1 1 d .
C1 C 0.04584(9) 0.27999(9) 0.68815(9) 0.01983(18) Uani 1 1 d .
H1 H 0.083769 0.320610 0.628513 0.024 Uiso 1 1 calc R
C2 C -0.05323(10) 0.37679(11) 0.74187(10) 0.0256(2) Uani 1 1 d .
H2A H -0.097883 0.339698 0.797976 0.038 Uiso 1 1 calc GR
H2B H -0.117839 0.391371 0.678317 0.038 Uiso 1 1 calc GR
H2C H -0.007378 0.461256 0.783713 0.038 Uiso 1 1 calc GR
C3 C -0.02386(10) 0.14902(11) 0.61676(10) 0.0281(2) Uani 1 1 d .
H3A H 0.041349 0.087050 0.586196 0.042 Uiso 1 1 calc GR
H3B H -0.082754 0.165378 0.550110 0.042 Uiso 1 1 calc GR
H3C H -0.074718 0.110945 0.668361 0.042 Uiso 1 1 calc GR
C4 C 0.14196(10) 0.23585(10) 0.88875(9) 0.02258(19) Uani 1 1 d .
H4 H 0.225805 0.199476 0.916165 0.027 Uiso 1 1 calc R
C5 C 0.12812(12) 0.36417(11) 0.98196(10) 0.0295(2) Uani 1 1 d .
H5A H 0.198890 0.428646 0.980792 0.044 Uiso 1 1 calc GR
H5B H 0.133233 0.345317 1.060942 0.044 Uiso 1 1 calc GR
H5C H 0.043397 0.400552 0.963724 0.044 Uiso 1 1 calc GR
C6 C 0.03374(12) 0.13292(11) 0.89179(11) 0.0316(2) Uani 1 1 d .
H6A H -0.051989 0.166523 0.872024 0.047 Uiso 1 1 calc GR
H6B H 0.039110 0.116079 0.971526 0.047 Uiso 1 1 calc GR
H6C H 0.044920 0.050354 0.833761 0.047 Uiso 1 1 calc GR
C7 C 0.33116(9) 0.02953(9) 0.76429(9) 0.01982(18) Uani 1 1 d .
H7 H 0.233749 0.031019 0.762124 0.024 Uiso 1 1 calc R
C8 C 0.35974(10) -0.08061(10) 0.65948(10) 0.0259(2) Uani 1 1 d .
H8A H 0.320077 -0.061757 0.585056 0.039 Uiso 1 1 calc GR
H8B H 0.322783 -0.165460 0.667590 0.039 Uiso 1 1 calc GR
H8C H 0.454694 -0.085197 0.658617 0.039 Uiso 1 1 calc GR
C9 C 0.38416(11) -0.00317(11) 0.88167(10) 0.0282(2) Uani 1 1 d .
H9A H 0.476892 -0.022274 0.880629 0.042 Uiso 1 1 calc GR
H9B H 0.334630 -0.080761 0.891865 0.042 Uiso 1 1 calc GR
H9C H 0.374901 0.072572 0.947715 0.042 Uiso 1 1 calc GR
C10 C 0.52388(9) 0.17782(10) 0.76257(9) 0.02267(19) Uani 1 1 d .
H10 H 0.558087 0.096888 0.785426 0.027 Uiso 1 1 calc R
C11 C 0.57752(10) 0.18153(12) 0.64606(10) 0.0284(2) Uani 1 1 d .
H11A H 0.533484 0.110566 0.581900 0.043 Uiso 1 1 calc GR
H11B H 0.671933 0.169059 0.654348 0.043 Uiso 1 1 calc GR
H11C H 0.561551 0.267342 0.627236 0.043 Uiso 1 1 calc GR
C12 C 0.57790(11) 0.29457(13) 0.86393(10) 0.0317(2) Uani 1 1 d .
H12A H 0.548027 0.377280 0.845861 0.047 Uiso 1 1 calc GR
H12B H 0.673862 0.296829 0.873009 0.047 Uiso 1 1 calc GR
H12C H 0.546469 0.284525 0.937952 0.047 Uiso 1 1 calc GR
C13 C 0.23660(9) 0.52917(9) 0.69088(9) 0.01950(18) Uani 1 1 d .
C14 C 0.24711(10) 0.59863(10) 0.81015(9) 0.02313(19) Uani 1 1 d .
H14 H 0.311719 0.576107 0.866038 0.028 Uiso 1 1 calc R
C15 C 0.16495(11) 0.69982(10) 0.84841(10) 0.0269(2) Uani 1 1 d .
H15 H 0.172269 0.744271 0.930056 0.032 Uiso 1 1 calc R
C16 C 0.07229(11) 0.73589(10) 0.76734(11) 0.0281(2) Uani 1 1 d .
H16 H 0.015536 0.804623 0.793178 0.034 Uiso 1 1 calc R
C17 C 0.06306(10) 0.67087(11) 0.64824(10) 0.0268(2) Uani 1 1 d .
H17 H 0.000798 0.696452 0.592239 0.032 Uiso 1 1 calc R
C18 C 0.14436(10) 0.56831(10) 0.61005(9) 0.02311(19) Uani 1 1 d .
H18 H 0.136973 0.524587 0.528214 0.028 Uiso 1 1 calc R
C19 C 0.31523(9) 0.32786(10) 0.49582(9) 0.01992(18) Uani 1 1 d .
C20 C 0.27126(9) 0.19636(10) 0.44512(9) 0.02186(19) Uani 1 1 d .
H20 H 0.248987 0.140739 0.495022 0.026 Uiso 1 1 calc R
C21 C 0.25963(10) 0.14572(11) 0.32252(9) 0.0256(2) Uani 1 1 d .
H21 H 0.230401 0.055923 0.289720 0.031 Uiso 1 1 calc R
C22 C 0.29048(11) 0.22563(12) 0.24820(9) 0.0286(2) Uani 1 1 d .
H22 H 0.282198 0.191009 0.164616 0.034 Uiso 1 1 calc R
C23 C 0.33352(12) 0.35644(12) 0.29665(10) 0.0314(2) Uani 1 1 d .
H23 H 0.353886 0.411939 0.246032 0.038 Uiso 1 1 calc R
C24 C 0.34696(11) 0.40663(11) 0.41896(9) 0.0264(2) Uani 1 1 d .
H24 H 0.378210 0.495946 0.451155 0.032 Uiso 1 1 calc R
B1 B 0.28744(10) 0.25694(10) 0.73236(9) 0.01722(19) Uani 1 1 d .

loop_
_atom_site_aniso_label
_atom_site_aniso_U_11
_atom_site_aniso_U_22
_atom_site_aniso_U_33
_atom_site_aniso_U_23
_atom_site_aniso_U_13
_atom_site_aniso_U_12
P1 0.01615(11) 0.02031(12) 0.01874(12) 0.00583(9) 0.00239(8) 0.00051(8)
N1 0.0173(4) 0.0202(4) 0.0170(4) 0.0051(3) 0.0042(3) 0.0027(3)
N2 0.0151(3) 0.0208(4) 0.0189(4) 0.0049(3) 0.0021(3) 0.0019(3)
C1 0.0152(4) 0.0208(4) 0.0226(4) 0.0035(3) 0.0023(3) 0.0006(3)
C2 0.0181(4) 0.0258(5) 0.0338(5) 0.0070(4) 0.0058(4) 0.0050(4)
C3 0.0230(5) 0.0265(5) 0.0313(5) 0.0011(4) 0.0019(4) -0.0030(4)
C4 0.0273(5) 0.0228(5) 0.0204(4) 0.0068(4) 0.0099(4) 0.0053(4)
C5 0.0421(6) 0.0259(5) 0.0214(5) 0.0038(4) 0.0101(4) 0.0069(4)
C6 0.0384(6) 0.0262(5) 0.0357(6) 0.0109(4) 0.0202(5) 0.0038(4)
C7 0.0196(4) 0.0196(4) 0.0207(4) 0.0053(3) 0.0028(3) 0.0030(3)
C8 0.0250(5) 0.0237(5) 0.0270(5) 0.0011(4) 0.0044(4) 0.0045(4)
C9 0.0331(5) 0.0283(5) 0.0254(5) 0.0116(4) 0.0018(4) 0.0054(4)
C10 0.0152(4) 0.0281(5) 0.0250(5) 0.0075(4) 0.0006(3) 0.0032(4)
C11 0.0182(4) 0.0376(6) 0.0309(5) 0.0087(4) 0.0077(4) 0.0049(4)
C12 0.0227(5) 0.0407(6) 0.0281(5) 0.0056(5) -0.0056(4) -0.0036(4)
C13 0.0186(4) 0.0177(4) 0.0222(4) 0.0050(3) 0.0024(3) -0.0010(3)
C14 0.0235(5) 0.0227(5) 0.0224(5) 0.0048(4) 0.0011(4) -0.0007(4)
C15 0.0299(5) 0.0224(5) 0.0265(5) 0.0008(4) 0.0064(4) -0.0012(4)
C16 0.0266(5) 0.0202(5) 0.0374(6) 0.0050(4) 0.0074(4) 0.0034(4)
C17 0.0246(5) 0.0234(5) 0.0333(6) 0.0093(4) 0.0010(4) 0.0032(4)
C18 0.0232(5) 0.0221(5) 0.0236(5) 0.0057(4) 0.0004(4) 0.0010(4)
C19 0.0163(4) 0.0245(5) 0.0201(4) 0.0069(4) 0.0032(3) 0.0026(3)
C20 0.0211(4) 0.0236(5) 0.0218(5) 0.0067(4) 0.0037(3) 0.0033(4)
C21 0.0245(5) 0.0269(5) 0.0239(5) 0.0030(4) 0.0024(4) 0.0044(4)
C22 0.0284(5) 0.0384(6) 0.0188(5) 0.0057(4) 0.0036(4) 0.0055(4)
C23 0.0359(6) 0.0386(6) 0.0234(5) 0.0137(4) 0.0062(4) -0.0005(5)
C24 0.0290(5) 0.0281(5) 0.0238(5) 0.0093(4) 0.0045(4) -0.0017(4)
B1 0.0167(4) 0.0191(5) 0.0150(4) 0.0023(4) 0.0017(3) 0.0011(3)

loop_
_atom_type_symbol
_atom_type_description
_atom_type_scat_dispersion_real
_atom_type_scat_dispersion_imag
_atom_type_scat_source
C C 0.0033 0.0016 'International Tables Vol C Tables 4.2.6.8 and 6.1.1.4'
H H 0.0000 0.0000 'International Tables Vol C Tables 4.2.6.8 and 6.1.1.4'
B B 0.0013 0.0007 'International Tables Vol C Tables 4.2.6.8 and 6.1.1.4'
N N 0.0061 0.0033 'International Tables Vol C Tables 4.2.6.8 and 6.1.1.4'
P P 0.1023 0.0942 'International Tables Vol C Tables 4.2.6.8 and 6.1.1.4'

loop_
_geom_angle_atom_site_label_1
_geom_angle_atom_site_label_2
_geom_angle_atom_site_label_3
_geom_angle
C13 P1 C19 105.62(5)
C13 P1 B1 105.09(4)
C19 P1 B1 106.23(5)
C1 N1 C4 121.61(8)
B1 N1 C1 118.78(8)
B1 N1 C4 119.59(8)
C7 N2 C10 113.43(7)
B1 N2 C7 120.02(8)
B1 N2 C10 126.52(8)
N1 C1 H1 105.6
N1 C1 C2 116.34(8)
N1 C1 C3 112.11(8)
C2 C1 H1 105.6
C2 C1 C3 110.70(8)
C3 C1 H1 105.6
C1 C2 H2A 109.5
C1 C2 H2B 109.5
C1 C2 H2C 109.5
H2A C2 H2B 109.5
H2A C2 H2C 109.5
H2B C2 H2C 109.5
C1 C3 H3A 109.5
C1 C3 H3B 109.5
C1 C3 H3C 109.5
H3A C3 H3B 109.5
H3A C3 H3C 109.5
H3B C3 H3C 109.5
N1 C4 H4 105.6
N1 C4 C5 112.90(8)
N1 C4 C6 116.12(9)
C5 C4 H4 105.6
C6 C4 H4 105.6
C6 C4 C5 109.99(9)
C4 C5 H5A 109.5
C4 C5 H5B 109.5
C4 C5 H5C 109.5
H5A C5 H5B 109.5
H5A C5 H5C 109.5
H5B C5 H5C 109.5
C4 C6 H6A 109.5
C4 C6 H6B 109.5
C4 C6 H6C 109.5
H6A C6 H6B 109.5
H6A C6 H6C 109.5
H6B C6 H6C 109.5
N2 C7 H7 107.0
N2 C7 C8 111.88(8)
N2 C7 C9 113.32(8)
C8 C7 H7 107.0
C8 C7 C9 110.15(8)
C9 C7 H7 107.0
C7 C8 H8A 109.5
C7 C8 H8B 109.5
C7 C8 H8C 109.5
H8A C8 H8B 109.5
H8A C8 H8C 109.5
H8B C8 H8C 109.5
C7 C9 H9A 109.5
C7 C9 H9B 109.5
C7 C9 H9C 109.5
H9A C9 H9B 109.5
H9A C9 H9C 109.5
H9B C9 H9C 109.5
N2 C10 H10 105.9
N2 C10 C11 114.73(8)
N2 C10 C12 111.47(8)
C11 C10 H10 105.9
C12 C10 H10 105.9
C12 C10 C11 112.27(9)
C10 C11 H11A 109.5
C10 C11 H11B 109.5
C10 C11 H11C 109.5
H11A C11 H11B 109.5
H11A C11 H11C 109.5
H11B C11 H11C 109.5
C10 C12 H12A 109.5
C10 C12 H12B 109.5
C10 C12 H12C 109.5
H12A C12 H12B 109.5
H12A C12 H12C 109.5
H12B C12 H12C 109.5
C14 C13 P1 115.75(7)
C18 C13 P1 126.31(8)
C18 C13 C14 117.94(9)
C13 C14 H14 119.3
C15 C14 C13 121.34(10)
C15 C14 H14 119.3
C14 C15 H15 120.0
C16 C15 C14 119.96(10)
C16 C15 H15 120.0
C15 C16 H16 120.2
C15 C16 C17 119.51(10)
C17 C16 H16 120.2
C16 C17 H17 119.7
C16 C17 C18 120.55(10)
C18 C17 H17 119.7
C13 C18 H18 119.7
C17 C18 C13 120.66(10)
C17 C18 H18 119.7
C20 C19 P1 123.24(7)
C20 C19 C24 117.67(9)
C24 C19 P1 118.78(8)
C19 C20 H20 119.5
C21 C20 C19 120.99(10)
C21 C20 H20 119.5
C20 C21 H21 119.8
C22 C21 C20 120.35(10)
C22 C21 H21 119.8
C21 C22 H22 120.2
C21 C22 C23 119.55(10)
C23 C22 H22 120.2
C22 C23 H23 119.9
C22 C23 C24 120.21(10)
C24 C23 H23 119.9
C19 C24 H24 119.4
C23 C24 C19 121.21(10)
C23 C24 H24 119.4
N1 B1 P1 120.55(7)
N2 B1 P1 116.94(7)
N2 B1 N1 122.40(9)

loop_
_geom_bond_atom_site_label_1
_geom_bond_atom_site_label_2
_geom_bond_distance
P1 C13 1.8271(10)
P1 C19 1.8301(10)
P1 B1 1.9844(11)
N1 C1 1.4747(12)
N1 C4 1.4800(12)
N1 B1 1.4418(12)
N2 C7 1.4849(12)
N2 C10 1.4867(12)
N2 B1 1.4245(13)
C1 H1 1.0000
C1 C2 1.5313(13)
C1 C3 1.5337(14)
C2 H2A 0.9800
C2 H2B 0.9800
C2 H2C 0.9800
C3 H3A 0.9800
C3 H3B 0.9800
C3 H3C 0.9800
C4 H4 1.0000
C4 C5 1.5336(14)
C4 C6 1.5328(15)
C5 H5A 0.9800
C5 H5B 0.9800
C5 H5C 0.9800
C6 H6A 0.9800
C6 H6B 0.9800
C6 H6C 0.9800
C7 H7 1.0000
C7 C8 1.5288(14)
C7 C9 1.5299(14)
C8 H8A 0.9800
C8 H8B 0.9800
C8 H8C 0.9800
C9 H9A 0.9800
C9 H9B 0.9800
C9 H9C 0.9800
C10 H10 1.0000
C10 C11 1.5285(15)
C10 C12 1.5271(15)
C11 H11A 0.9800
C11 H11B 0.9800
C11 H11C 0.9800
C12 H12A 0.9800
C12 H12B 0.9800
C12 H12C 0.9800
C13 C14 1.4005(14)
C13 C18 1.3967(14)
C14 H14 0.9500
C14 C15 1.3896(15)
C15 H15 0.9500
C15 C16 1.3867(16)
C16 H16 0.9500
C16 C17 1.3869(16)
C17 H17 0.9500
C17 C18 1.3936(14)
C18 H18 0.9500
C19 C20 1.3989(14)
C19 C24 1.4029(14)
C20 H20 0.9500
C20 C21 1.3933(14)
C21 H21 0.9500
C21 C22 1.3854(16)
C22 H22 0.9500
C22 C23 1.3862(17)
C23 H23 0.9500
C23 C24 1.3891(15)
C24 H24 0.9500

loop_
_geom_torsion_atom_site_label_1
_geom_torsion_atom_site_label_2
_geom_torsion_atom_site_label_3
_geom_torsion_atom_site_label_4
_geom_torsion
P1 C13 C14 C15 -178.26(8)
P1 C13 C18 C17 179.16(8)
P1 C19 C20 C21 -173.50(8)
P1 C19 C24 C23 174.72(9)
C1 N1 C4 C5 -80.80(11)
C1 N1 C4 C6 47.54(12)
C1 N1 B1 P1 47.06(11)
C1 N1 B1 N2 -136.83(9)
C4 N1 C1 C2 45.95(12)
C4 N1 C1 C3 -82.86(11)
C4 N1 B1 P1 -134.83(8)
C4 N1 B1 N2 41.27(13)
C7 N2 C10 C11 108.86(10)
C7 N2 C10 C12 -122.12(9)
C7 N2 B1 P1 -156.10(7)
C7 N2 B1 N1 27.66(13)
C10 N2 C7 C8 -66.52(10)
C10 N2 C7 C9 58.75(10)
C10 N2 B1 P1 21.70(12)
C10 N2 B1 N1 -154.54(9)
C13 P1 C19 C20 -118.87(8)
C13 P1 C19 C24 67.64(9)
C13 C14 C15 C16 -1.54(16)
C14 C13 C18 C17 -1.84(15)
C14 C15 C16 C17 -0.41(16)
C15 C16 C17 C18 1.18(16)
C16 C17 C18 C13 -0.03(16)
C18 C13 C14 C15 2.63(15)
C19 P1 C13 C14 -178.53(7)
C19 P1 C13 C18 0.49(10)
C19 C20 C21 C22 -0.60(15)
C20 C19 C24 C23 0.86(15)
C20 C21 C22 C23 0.22(16)
C21 C22 C23 C24 0.69(17)
C22 C23 C24 C19 -1.25(17)
C24 C19 C20 C21 0.06(14)
B1 P1 C13 C14 69.38(8)
B1 P1 C13 C18 -111.59(9)
B1 P1 C19 C20 -7.59(9)
B1 P1 C19 C24 178.92(8)
B1 N1 C1 C2 -135.98(9)
B1 N1 C1 C3 95.20(10)
B1 N1 C4 C5 101.15(11)
B1 N1 C4 C6 -130.51(10)
B1 N2 C7 C8 111.55(10)
B1 N2 C7 C9 -123.18(9)
B1 N2 C10 C11 -69.06(13)
B1 N2 C10 C12 59.95(13)
